data_7123884
loop_
_publ_author_name
'Li, Jiapeng'
'Yin, Jianhao'
'Wang, Gao-Xiang'
'Yin, Zhu-Bao'
'Zhang, Wen-Xiong'
'Xi, Zhenfeng'

_publ_section_title
;
 Synthesis and reactivity of asymmetric Cr(I) dinitrogen complexes
 supported by cyclopentadienyl-phosphine ligands
;
_journal_name_full 'Chemical Communications'
_journal_paper_doi 10.1039/C9CC02960E
_journal_year 2019
_chemical_formula_moiety 'C96 H108 Cr3 N6 P3'
_chemical_formula_sum 'C96 H108 Cr3 N6 P3'
_chemical_formula_weight 1594.79
_space_group_crystal_system monoclinic
_space_group_IT_number 15
_space_group_name_Hall '-I 2ya'
_space_group_name_H-M_alt 'I 1 2/a 1'
_symmetry_space_group_name_Hall '-I 2ya'
_symmetry_space_group_name_H-M 'I 1 2/a 1'
_atom_sites_solution_hydrogens geom
_atom_sites_solution_primary direct
_atom_sites_solution_secondary difmap
_audit_creation_date 2018-04-20
_audit_creation_method
;
Olex2 1.2
(compiled 2018.04.18 svn.r3501 for OlexSys, GUI svn.r5488)
;
_audit_update_record
;
2018-08-08 deposited with the CCDC.    2019-07-17 downloaded from the CCDC.
;
_cell_angle_alpha 90.00
_cell_angle_beta 92.826(2)
_cell_angle_gamma 90.00
_cell_formula_units_Z 8
_cell_length_a 26.5505(5)
_cell_length_b 17.7159(2)
_cell_length_c 41.6344(5)
_cell_measurement_reflns_used 48555
_cell_measurement_temperature 179.99(10)
_cell_measurement_theta_max 28.5680
_cell_measurement_theta_min 3.6080
_cell_volume 19559.6(5)
_computing_cell_refinement 'CrysAlisPro 1.171.39.33c (Rigaku OD, 2017)'
_computing_data_collection 'CrysAlisPro 1.171.39.33c (Rigaku OD, 2017)'
_computing_data_reduction 'CrysAlisPro 1.171.39.33c (Rigaku OD, 2017)'
_computing_molecular_graphics 'Olex2 (Dolomanov et al., 2009)'
_computing_publication_material 'Olex2 (Dolomanov et al., 2009)'
_computing_structure_refinement 'ShelXL (Sheldrick, 2015)'
_computing_structure_solution 'SHELXS-97 (Sheldrick, 1990)'
_diffrn_ambient_environment N~2~
_diffrn_ambient_temperature 179.99(10)
_diffrn_detector 'CCD plate'
_diffrn_measured_fraction_theta_full 0.995
_diffrn_measured_fraction_theta_max 0.995
_diffrn_measurement_details
;
List of Runs (angles in degrees, time in seconds):

  # Type    Start    End  Width  t~exp~   \w     \q     \k     \f   Frames
#--------------------------------------------------------------------------
  1  \w    -57.00 -10.64   0.38    3.50    --  -15.70  77.00  60.00  122
  2  \w    -21.00  23.08   0.38    3.50    --  -15.70 -82.00 -90.00  116
  3  \w    -42.00  66.30   0.38    3.50    --  -15.70  57.00 -90.00  285
  4  \w    -26.00  54.18   0.38    3.50    --   15.80 -82.00 150.00  211
  5  \w    -12.00 101.24   0.38    3.50    --   15.80  57.00  30.00  298
  6  \w    -33.24  61.00   0.38    3.50    --   15.80 -82.00-180.00  248
  7  \w    -74.00  19.86   0.38    3.50    --   15.80 -57.00  90.00  247
;
_diffrn_measurement_device 'four-circle diffractometer'
_diffrn_measurement_device_type 'XtaLAB AFC12 (RINC): Kappa single'
_diffrn_measurement_method '\w scans'
_diffrn_orient_matrix_type 'CrysAlisPro convention (1999,Acta A55,543-557)'
_diffrn_orient_matrix_UB_11 -0.0000435000
_diffrn_orient_matrix_UB_12 -0.0017376000
_diffrn_orient_matrix_UB_13 0.0170118000
_diffrn_orient_matrix_UB_21 -0.0234390000
_diffrn_orient_matrix_UB_22 -0.0192883000
_diffrn_orient_matrix_UB_23 -0.0011204000
_diffrn_orient_matrix_UB_31 0.0129066000
_diffrn_orient_matrix_UB_32 -0.0350449000
_diffrn_orient_matrix_UB_33 -0.0002251000
_diffrn_radiation_monochromator mirror
_diffrn_radiation_probe x-ray
_diffrn_radiation_type MoK\a
_diffrn_radiation_wavelength 0.71073
_diffrn_reflns_av_R_equivalents 0.0429
_diffrn_reflns_av_unetI/netI 0.0401
_diffrn_reflns_limit_h_max 34
_diffrn_reflns_limit_h_min -34
_diffrn_reflns_limit_k_max 22
_diffrn_reflns_limit_k_min -23
_diffrn_reflns_limit_l_max 48
_diffrn_reflns_limit_l_min -54
_diffrn_reflns_number 117360
_diffrn_reflns_theta_full 27.48
_diffrn_reflns_theta_max 27.48
_diffrn_reflns_theta_min 3.53
_diffrn_source 'Rotating-anode X-ray tube'
_diffrn_source_type 'Rigaku (Mo) X-ray Source'
_exptl_absorpt_coefficient_mu 0.420
_exptl_absorpt_correction_T_max 1.00000
_exptl_absorpt_correction_T_min 0.43463
_exptl_absorpt_correction_type multi-scan
_exptl_absorpt_process_details
;
CrysAlisPro 1.171.39.33c (Rigaku Oxford Diffraction, 2017)
Empirical absorption correction using spherical harmonics,
 implemented in SCALE3 ABSPACK scaling algorithm.
;
_exptl_crystal_colour 'clear dark violet'
_exptl_crystal_colour_lustre clear
_exptl_crystal_colour_modifier dark
_exptl_crystal_colour_primary violet
_exptl_crystal_density_diffrn 1.083
_exptl_crystal_density_method 'not measured'
_exptl_crystal_description block
_exptl_crystal_F_000 6744
_exptl_crystal_size_max 0.1
_exptl_crystal_size_mid 0.1
_exptl_crystal_size_min 0.1
_platon_squeeze_details
;
;
_refine_diff_density_max 1.194
_refine_diff_density_min -0.561
_refine_diff_density_rms 0.101
_refine_ls_extinction_method none
_refine_ls_goodness_of_fit_ref 1.043
_refine_ls_hydrogen_treatment constr
_refine_ls_matrix_type full
_refine_ls_number_parameters 985
_refine_ls_number_reflns 22324
_refine_ls_number_restraints 47
_refine_ls_restrained_S_all 1.072
_refine_ls_R_factor_all 0.0930
_refine_ls_R_factor_gt 0.0664
_refine_ls_shift/su_max 0.002
_refine_ls_shift/su_mean 0.000
_refine_ls_structure_factor_coef Fsqd
_refine_ls_weighting_details 'calc w=1/[\s^2^(Fo^2^)+(0.1188P)^2^+36.8533P] where P=(Fo^2^+2Fc^2^)/3'
_refine_ls_weighting_scheme calc
_refine_ls_wR_factor_gt 0.1904
_refine_ls_wR_factor_ref 0.2090
_reflns_number_gt 16294
_reflns_number_total 22324
_reflns_threshold_expression >2sigma(I)
_cod_data_source_file c9cc02960e2.cif
_cod_data_source_block exp_1393
_cod_database_code 7123884
_chemical_oxdiff_formula 'Cr Cl C H P N'
_reflns_odcompleteness_completeness 99.72
_reflns_odcompleteness_iscentric 1
_reflns_odcompleteness_theta 27.42
_olex2_refinement_description
;
1. Fixed Uiso
 At 1.2 times of:
  All C(H) groups, All C(H,H) groups
 At 1.5 times of:
  All C(H,H,H) groups
2. Restrained distances
 C13-C14
 1.38 with sigma of 0.005
 C16-C17
 1.38 with sigma of 0.02
 C15-C14
 1.38 with sigma of 0.005
 C17-C15
 2.38 with sigma of 0.005
3. Rigid bond restraints
 C14, C15
 with sigma for 1-2 distances of 0.001 and sigma for 1-3 distances of 0.001
4. Uiso/Uaniso restraints and constraints
Uanis(C16) \\sim Ueq, Uanis(C17) \\sim Ueq, Uanis(C18) \\sim Ueq, Uanis(C14)
\\sim Ueq, Uanis(C15) \\sim Ueq, Uanis(C60) \\sim Ueq, Uanis(C62) \\sim Ueq:
with sigma of 0.005 and sigma for terminal atoms of 0.01
5.a Secondary CH2 refined with riding coordinates:
 C7(H7A,H7B), C25(H25A,H25B), C27(H27A,H27B), C29(H29A,H29B), C31(H31A,H31B),
 C39(H39A,H39B), C57(H57A,H57B), C59(H59A,H59B), C61(H61A,H61B), C63(H63A,H63B),
  C71(H71A,H71B), C89(H89A,H89B), C91(H91A,H91B), C93(H93A,H93B), C95(H95A,H95B)
5.b Aromatic/amide H refined with riding coordinates:
 C2(H2), C3(H3), C4(H4), C5(H5), C14(H14), C15(H15), C16(H16), C17(H17),
 C18(H18), C20(H20), C21(H21), C22(H22), C23(H23), C24(H24), C34(H34), C35(H35),
  C36(H36), C37(H37), C46(H46), C47(H47), C48(H48), C49(H49), C50(H50),
 C52(H52), C53(H53), C54(H54), C55(H55), C56(H56), C66(H66), C67(H67), C68(H68),
  C69(H69), C78(H78), C79(H79), C80(H80), C81(H81), C82(H82), C84(H84),
 C85(H85), C86(H86), C87(H87), C88(H88)
5.c Idealised Me refined as rotating group:
 C26(H26A,H26B,H26C), C28(H28A,H28B,H28C), C30(H30A,H30B,H30C), C32(H32A,H32B,
 H32C), C58(H58A,H58B,H58C), C60(H60A,H60B,H60C), C62(H62A,H62B,H62C), C64(H64A,
 H64B,H64C), C90(H90A,H90B,H90C), C92(H92A,H92B,H92C), C94(H94A,H94B,H94C),
 C96(H96A,H96B,H96C)
;
_olex2_submission_special_instructions 'No special instructions were received'
_oxdiff_exptl_absorpt_empirical_details
;
Empirical correction (ABSPACK) includes:
- Absorption correction using spherical harmonics
- Frame scaling
;
_oxdiff_exptl_absorpt_empirical_full_max 1.649
_oxdiff_exptl_absorpt_empirical_full_min 0.519

loop_
_space_group_symop_id
_space_group_symop_operation_xyz
1 'x, y, z'
2 '-x+1/2, y, -z'
3 'x+1/2, y+1/2, z+1/2'
4 '-x+1, y+1/2, -z+1/2'
5 '-x, -y, -z'
6 'x-1/2, -y, z'
7 '-x+1/2, -y+1/2, -z+1/2'
8 'x, -y+1/2, z+1/2'

loop_
_atom_site_label
_atom_site_type_symbol
_atom_site_fract_x
_atom_site_fract_y
_atom_site_fract_z
_atom_site_U_iso_or_equiv
_atom_site_adp_type
_atom_site_occupancy
_atom_site_calc_flag
_atom_site_refinement_flags_posn
_atom_site_refinement_flags_adp
Cr1 Cr 0.380627(19) 0.79090(3) 0.346437(11) 0.02753(13) Uani 1 d . .
Cr2 Cr 0.473622(19) 0.56930(3) 0.383391(11) 0.02859(13) Uani 1 d . .
Cr3 Cr 0.36282(2) 0.38750(3) 0.329979(12) 0.03054(13) Uani 1 d . .
P1 P 0.30517(3) 0.76852(5) 0.36987(2) 0.0361(2) Uani 1 d . .
P2 P 0.53516(3) 0.57051(4) 0.34482(2) 0.03049(18) Uani 1 d . .
P3 P 0.35937(3) 0.27095(4) 0.35876(2) 0.03415(19) Uani 1 d . .
N1 N 0.36083(11) 0.74509(15) 0.30778(7) 0.0360(6) Uani 1 d . .
N2 N 0.35133(13) 0.72175(19) 0.28303(8) 0.0513(8) Uani 1 d . .
N3 N 0.41503(10) 0.70852(13) 0.36137(6) 0.0268(5) Uani 1 d . .
N4 N 0.44021(10) 0.65731(13) 0.36903(6) 0.0280(5) Uani 1 d . .
N5 N 0.43280(10) 0.50158(14) 0.36314(6) 0.0301(5) Uani 1 d . .
N6 N 0.40623(10) 0.45271(14) 0.35345(6) 0.0321(6) Uani 1 d . .
C1 C 0.30236(15) 0.8196(2) 0.40804(9) 0.0457(8) Uani 1 d . .
C2 C 0.29361(18) 0.7827(3) 0.43705(10) 0.0610(11) Uani 1 d . .
H2 H 0.2870 0.7311 0.4369 0.073 Uiso 1 calc R .
C3 C 0.2946(3) 0.8208(3) 0.46545(13) 0.0862(18) Uani 1 d . .
H3 H 0.2898 0.7950 0.4845 0.103 Uiso 1 calc R .
C4 C 0.3026(3) 0.8976(4) 0.46605(14) 0.100(2) Uani 1 d . .
H4 H 0.3024 0.9239 0.4854 0.120 Uiso 1 calc R .
C5 C 0.3109(2) 0.9353(3) 0.43766(13) 0.0768(16) Uani 1 d . .
H5 H 0.3155 0.9873 0.4381 0.092 Uiso 1 calc R .
C6 C 0.31246(17) 0.8970(2) 0.40862(10) 0.0528(10) Uani 1 d . .
C7 C 0.32654(15) 0.9396(2) 0.37897(10) 0.0474(9) Uani 1 d . .
H7A H 0.2973 0.9413 0.3641 0.057 Uiso 1 calc R .
H7B H 0.3345 0.9912 0.3852 0.057 Uiso 1 calc R .
C8 C 0.37002(12) 0.90830(17) 0.36150(8) 0.0328(7) Uani 1 d . .
C9 C 0.37246(13) 0.90523(17) 0.32723(8) 0.0336(7) Uani 1 d . .
C10 C 0.42092(13) 0.87719(17) 0.32019(8) 0.0336(7) Uani 1 d . .
C11 C 0.44820(12) 0.86298(16) 0.34958(8) 0.0332(7) Uani 1 d . .
C12 C 0.41715(13) 0.88209(16) 0.37548(8) 0.0333(7) Uani 1 d . .
C13 C 0.24812(14) 0.8006(2) 0.34685(11) 0.0594(12) Uani 1 d D .
C14 C 0.21237(19) 0.8490(3) 0.35799(16) 0.0956(17) Uani 1 d D U
H14 H 0.2161 0.8691 0.3786 0.115 Uiso 1 calc R .
C15 C 0.1701(2) 0.8678(4) 0.33791(18) 0.113(2) Uani 1 d D U
H15 H 0.1453 0.9004 0.3447 0.135 Uiso 1 calc R .
C16 C 0.1672(3) 0.8353(4) 0.3074(2) 0.114(2) Uani 1 d D U
H16 H 0.1397 0.8488 0.2939 0.137 Uiso 1 calc R .
C17 C 0.1985(2) 0.7886(4) 0.29606(15) 0.0983(19) Uani 1 d D U
H17 H 0.1937 0.7666 0.2758 0.118 Uiso 1 calc R .
C18 C 0.2402(2) 0.7734(3) 0.31632(12) 0.0796(15) Uani 1 d . U
H18 H 0.2648 0.7420 0.3085 0.095 Uiso 1 calc R .
C19 C 0.28313(13) 0.6730(2) 0.37990(8) 0.0401(8) Uani 1 d . .
C20 C 0.23245(16) 0.6589(3) 0.38538(11) 0.0596(11) Uani 1 d . .
H20 H 0.2093 0.6984 0.3843 0.072 Uiso 1 calc R .
C21 C 0.21636(17) 0.5863(3) 0.39238(12) 0.0649(12) Uani 1 d . .
H21 H 0.1827 0.5777 0.3964 0.078 Uiso 1 calc R .
C22 C 0.24971(17) 0.5276(2) 0.39344(10) 0.0542(10) Uani 1 d . .
H22 H 0.2387 0.4791 0.3980 0.065 Uiso 1 calc R .
C23 C 0.29985(16) 0.5404(2) 0.38774(9) 0.0475(9) Uani 1 d . .
H23 H 0.3227 0.5005 0.3884 0.057 Uiso 1 calc R .
C24 C 0.31609(15) 0.6131(2) 0.38095(8) 0.0418(8) Uani 1 d . .
H24 H 0.3498 0.6213 0.3771 0.050 Uiso 1 calc R .
C25 C 0.43303(16) 0.8812(2) 0.41065(8) 0.0453(9) Uani 1 d . .
H25A H 0.4621 0.8485 0.4140 0.054 Uiso 1 calc R .
H25B H 0.4059 0.8605 0.4227 0.054 Uiso 1 calc R .
C26 C 0.4464(2) 0.9606(3) 0.42362(11) 0.0698(14) Uani 1 d . .
H26A H 0.4752 0.9796 0.4131 0.105 Uiso 1 calc GR .
H26B H 0.4541 0.9579 0.4464 0.105 Uiso 1 calc GR .
H26C H 0.4183 0.9939 0.4195 0.105 Uiso 1 calc GR .
C27 C 0.50144(13) 0.8324(2) 0.35325(10) 0.0439(8) Uani 1 d . .
H27A H 0.5083 0.8031 0.3343 0.053 Uiso 1 calc R .
H27B H 0.5038 0.7987 0.3716 0.053 Uiso 1 calc R .
C28 C 0.54146(16) 0.8931(3) 0.35777(15) 0.0724(14) Uani 1 d . .
H28A H 0.5409 0.9250 0.3391 0.109 Uiso 1 calc GR .
H28B H 0.5740 0.8698 0.3607 0.109 Uiso 1 calc GR .
H28C H 0.5348 0.9228 0.3764 0.109 Uiso 1 calc GR .
C29 C 0.44100(16) 0.8685(2) 0.28715(9) 0.0467(9) Uani 1 d . .
H29A H 0.4642 0.8262 0.2874 0.056 Uiso 1 calc R .
H29B H 0.4132 0.8569 0.2720 0.056 Uiso 1 calc R .
C30 C 0.4677(2) 0.9376(2) 0.27571(12) 0.0726(15) Uani 1 d . .
H30A H 0.4796 0.9285 0.2546 0.109 Uiso 1 calc GR .
H30B H 0.4958 0.9489 0.2903 0.109 Uiso 1 calc GR .
H30C H 0.4448 0.9796 0.2749 0.109 Uiso 1 calc GR .
C31 C 0.33175(15) 0.92972(19) 0.30277(9) 0.0437(8) Uani 1 d . .
H31A H 0.3346 0.9000 0.2834 0.052 Uiso 1 calc R .
H31B H 0.2991 0.9193 0.3112 0.052 Uiso 1 calc R .
C32 C 0.33445(18) 1.0119(2) 0.29431(11) 0.0575(11) Uani 1 d . .
H32A H 0.3085 1.0236 0.2782 0.086 Uiso 1 calc GR .
H32B H 0.3668 1.0228 0.2862 0.086 Uiso 1 calc GR U
H32C H 0.3297 1.0417 0.3132 0.086 Uiso 1 calc GR .
C33 C 0.59095(12) 0.62282(18) 0.36035(8) 0.0362(7) Uani 1 d . .
C34 C 0.60834(13) 0.68665(19) 0.34505(9) 0.0400(8) Uani 1 d . .
H34 H 0.5926 0.7022 0.3257 0.048 Uiso 1 calc R .
C35 C 0.64867(15) 0.7274(2) 0.35807(10) 0.0494(9) Uani 1 d . .
H35 H 0.6596 0.7703 0.3476 0.059 Uiso 1 calc R .
C36 C 0.67269(15) 0.7052(2) 0.38631(11) 0.0560(11) Uani 1 d . .
H36 H 0.7004 0.7320 0.3947 0.067 Uiso 1 calc R .
C37 C 0.65547(15) 0.6424(2) 0.40234(11) 0.0521(10) Uani 1 d . .
H37 H 0.6720 0.6274 0.4215 0.062 Uiso 1 calc R .
C38 C 0.61384(14) 0.6015(2) 0.39025(10) 0.0441(8) Uani 1 d . .
C39 C 0.59240(15) 0.5397(2) 0.40993(9) 0.0479(9) Uani 1 d . .
H39A H 0.6127 0.5352 0.4299 0.058 Uiso 1 calc R .
H39B H 0.5951 0.4925 0.3983 0.058 Uiso 1 calc R .
C40 C 0.53807(14) 0.55102(18) 0.41795(8) 0.0391(8) Uani 1 d . .
C41 C 0.51408(14) 0.62067(18) 0.42610(7) 0.0360(7) Uani 1 d . .
C42 C 0.46331(15) 0.6033(2) 0.43377(8) 0.0413(8) Uani 1 d . .
C43 C 0.45653(16) 0.5242(2) 0.43110(8) 0.0466(9) Uani 1 d . .
C44 C 0.50203(16) 0.49179(19) 0.42081(9) 0.0471(9) Uani 1 d . .
C45 C 0.52329(12) 0.60925(16) 0.30412(7) 0.0305(6) Uani 1 d . .
C46 C 0.48000(13) 0.65066(17) 0.29632(8) 0.0344(7) Uani 1 d . .
H46 H 0.4572 0.6605 0.3120 0.041 Uiso 1 calc R .
C47 C 0.47048(15) 0.67751(18) 0.26534(8) 0.0396(8) Uani 1 d . .
H47 H 0.4410 0.7041 0.2603 0.047 Uiso 1 calc R .
C48 C 0.50476(15) 0.66490(18) 0.24175(8) 0.0411(8) Uani 1 d . .
H48 H 0.4985 0.6835 0.2210 0.049 Uiso 1 calc R .
C49 C 0.54815(16) 0.62447(19) 0.24938(9) 0.0444(8) Uani 1 d . .
H49 H 0.5715 0.6163 0.2338 0.053 Uiso 1 calc R .
C50 C 0.55700(14) 0.59617(19) 0.28002(8) 0.0386(7) Uani 1 d . .
H50 H 0.5859 0.5679 0.2847 0.046 Uiso 1 calc R .
C51 C 0.56145(13) 0.47903(17) 0.33338(8) 0.0358(7) Uani 1 d . .
C52 C 0.61283(15) 0.4635(2) 0.33272(10) 0.0498(9) Uani 1 d . .
H52 H 0.6363 0.4993 0.3401 0.060 Uiso 1 calc R .
C53 C 0.62901(17) 0.3947(2) 0.32106(12) 0.0604(11) Uani 1 d . .
H53 H 0.6633 0.3838 0.3214 0.072 Uiso 1 calc R .
C54 C 0.59493(18) 0.3429(2) 0.30902(12) 0.0607(11) Uani 1 d . .
H54 H 0.6061 0.2979 0.3004 0.073 Uiso 1 calc R .
C55 C 0.54383(17) 0.3575(2) 0.30972(10) 0.0513(10) Uani 1 d . .
H55 H 0.5207 0.3219 0.3018 0.062 Uiso 1 calc R .
C56 C 0.52715(14) 0.42456(18) 0.32213(9) 0.0398(8) Uani 1 d . .
H56 H 0.4927 0.4335 0.3230 0.048 Uiso 1 calc R .
C57 C 0.53790(14) 0.69729(18) 0.42951(8) 0.0391(8) Uani 1 d . .
H57A H 0.5116 0.7353 0.4295 0.047 Uiso 1 calc R .
H57B H 0.5582 0.7067 0.4112 0.047 Uiso 1 calc R .
C58 C 0.57113(18) 0.7045(2) 0.46053(10) 0.0573(11) Uani 1 d . .
H58A H 0.5968 0.6663 0.4609 0.086 Uiso 1 calc GR .
H58B H 0.5508 0.6982 0.4788 0.086 Uiso 1 calc GR .
H58C H 0.5867 0.7534 0.4614 0.086 Uiso 1 calc GR .
C59 C 0.5108(2) 0.4089(2) 0.41410(12) 0.0662(14) Uani 1 d . .
H59A H 0.5307 0.4041 0.3953 0.079 Uiso 1 calc R .
H59B H 0.4786 0.3844 0.4094 0.079 Uiso 1 calc R .
C60 C 0.5382(3) 0.3691(3) 0.44256(18) 0.114(2) Uani 1 d . U
H60A H 0.5352 0.3155 0.4399 0.171 Uiso 1 calc GR .
H60B H 0.5233 0.3839 0.4622 0.171 Uiso 1 calc GR .
H60C H 0.5732 0.3831 0.4435 0.171 Uiso 1 calc GR .
C61 C 0.41034(18) 0.4816(3) 0.44080(10) 0.0619(12) Uani 1 d . .
H61A H 0.4058 0.4370 0.4275 0.074 Uiso 1 calc R .
H61B H 0.3808 0.5133 0.4374 0.074 Uiso 1 calc R .
C62 C 0.4157(3) 0.4582(4) 0.47622(14) 0.108(2) Uani 1 d . U
H62A H 0.4453 0.4277 0.4797 0.163 Uiso 1 calc GR .
H62B H 0.3866 0.4298 0.4817 0.163 Uiso 1 calc GR .
H62C H 0.4186 0.5025 0.4895 0.163 Uiso 1 calc GR .
C63 C 0.42392(16) 0.6600(2) 0.44241(8) 0.0491(9) Uani 1 d . .
H63A H 0.3909 0.6377 0.4383 0.059 Uiso 1 calc R .
H63B H 0.4263 0.7033 0.4283 0.059 Uiso 1 calc R .
C64 C 0.4278(2) 0.6877(4) 0.47724(11) 0.0890(18) Uani 1 d . .
H64A H 0.4591 0.7139 0.4812 0.133 Uiso 1 calc GR .
H64B H 0.4264 0.6453 0.4915 0.133 Uiso 1 calc GR .
H64C H 0.4003 0.7213 0.4809 0.133 Uiso 1 calc GR .
C65 C 0.30609(12) 0.20942(17) 0.34606(8) 0.0353(7) Uani 1 d . .
C66 C 0.28367(14) 0.16340(19) 0.36867(10) 0.0435(8) Uani 1 d . .
H66 H 0.2954 0.1652 0.3901 0.052 Uiso 1 calc R .
C67 C 0.24433(15) 0.1152(2) 0.35974(10) 0.0478(9) Uani 1 d . .
H67 H 0.2304 0.0844 0.3750 0.057 Uiso 1 calc R .
C68 C 0.22603(14) 0.1129(2) 0.32860(11) 0.0476(9) Uani 1 d . .
H68 H 0.1996 0.0807 0.3226 0.057 Uiso 1 calc R .
C69 C 0.24713(13) 0.15905(18) 0.30585(9) 0.0404(8) Uani 1 d . .
H69 H 0.2340 0.1582 0.2847 0.048 Uiso 1 calc R .
C70 C 0.28758(12) 0.20654(16) 0.31399(8) 0.0343(7) Uani 1 d . .
C71 C 0.31206(13) 0.24764(17) 0.28650(8) 0.0362(7) Uani 1 d . .
H71A H 0.3438 0.2226 0.2830 0.043 Uiso 1 calc R .
H71B H 0.2906 0.2400 0.2672 0.043 Uiso 1 calc R .
C72 C 0.32273(12) 0.33095(17) 0.28921(7) 0.0305(6) Uani 1 d . .
C73 C 0.28983(12) 0.38952(16) 0.30000(7) 0.0314(6) Uani 1 d . .
C74 C 0.31438(13) 0.45943(17) 0.29524(8) 0.0331(7) Uani 1 d . .
C75 C 0.36189(13) 0.44463(18) 0.28140(8) 0.0338(7) Uani 1 d . .
C76 C 0.36609(12) 0.36591(17) 0.27695(8) 0.0328(7) Uani 1 d . .
C77 C 0.35093(15) 0.27930(19) 0.40189(9) 0.0426(8) Uani 1 d . .
C78 C 0.31261(17) 0.3260(2) 0.41139(10) 0.0541(10) Uani 1 d . .
H78 H 0.2935 0.3527 0.3959 0.065 Uiso 1 calc R .
C79 C 0.3023(2) 0.3338(3) 0.44306(12) 0.0720(14) Uani 1 d . .
H79 H 0.2757 0.3640 0.4491 0.086 Uiso 1 calc R .
C80 C 0.3320(3) 0.2962(4) 0.46597(12) 0.0888(19) Uani 1 d . .
H80 H 0.3255 0.3015 0.4876 0.107 Uiso 1 calc R .
C81 C 0.3706(3) 0.2516(4) 0.45729(12) 0.0914(19) Uani 1 d . .
H81 H 0.3904 0.2268 0.4730 0.110 Uiso 1 calc R .
C82 C 0.3807(2) 0.2426(3) 0.42514(10) 0.0647(12) Uani 1 d . .
H82 H 0.4073 0.2122 0.4193 0.078 Uiso 1 calc R .
C83 C 0.41427(13) 0.20989(17) 0.35559(8) 0.0369(7) Uani 1 d . .
C84 C 0.41109(15) 0.13203(19) 0.35291(9) 0.0440(8) Uani 1 d . .
H84 H 0.3797 0.1088 0.3528 0.053 Uiso 1 calc R .
C85 C 0.45411(16) 0.0881(2) 0.35048(10) 0.0529(10) Uani 1 d . .
H85 H 0.4513 0.0361 0.3481 0.063 Uiso 1 calc R .
C86 C 0.50070(17) 0.1216(2) 0.35157(11) 0.0567(10) Uani 1 d . .
H86 H 0.5296 0.0922 0.3504 0.068 Uiso 1 calc R .
C87 C 0.50480(17) 0.1984(2) 0.35434(12) 0.0601(11) Uani 1 d . .
H87 H 0.5365 0.2209 0.3551 0.072 Uiso 1 calc R .
C88 C 0.46188(15) 0.2427(2) 0.35600(10) 0.0486(9) Uani 1 d . .
H88 H 0.4650 0.2949 0.3574 0.058 Uiso 1 calc R .
C89 C 0.39874(14) 0.5030(2) 0.27114(9) 0.0435(8) Uani 1 d . .
H89A H 0.4325 0.4876 0.2782 0.052 Uiso 1 calc R .
H89B H 0.3916 0.5505 0.2816 0.052 Uiso 1 calc R .
C90 C 0.39691(18) 0.5152(3) 0.23511(11) 0.0628(12) Uani 1 d . .
H90A H 0.4068 0.4696 0.2247 0.094 Uiso 1 calc GR .
H90B H 0.4195 0.5553 0.2300 0.094 Uiso 1 calc GR .
H90C H 0.3632 0.5284 0.2278 0.094 Uiso 1 calc GR .
C91 C 0.41003(13) 0.32586(19) 0.26225(8) 0.0388(7) Uani 1 d . .
H91A H 0.4392 0.3589 0.2636 0.047 Uiso 1 calc R .
H91B H 0.4183 0.2811 0.2748 0.047 Uiso 1 calc R .
C92 C 0.39982(15) 0.3030(2) 0.22757(9) 0.0471(9) Uani 1 d . .
H92A H 0.3919 0.3470 0.2149 0.071 Uiso 1 calc GR .
H92B H 0.3719 0.2686 0.2261 0.071 Uiso 1 calc GR .
H92C H 0.4292 0.2790 0.2197 0.071 Uiso 1 calc GR .
C93 C 0.29329(14) 0.53671(18) 0.30139(8) 0.0386(7) Uani 1 d . .
H93A H 0.3206 0.5702 0.3083 0.046 Uiso 1 calc R .
H93B H 0.2702 0.5335 0.3187 0.046 Uiso 1 calc R .
C94 C 0.26572(17) 0.5699(2) 0.27169(11) 0.0557(11) Uani 1 d . .
H94A H 0.2892 0.5777 0.2552 0.084 Uiso 1 calc GR .
H94B H 0.2508 0.6173 0.2771 0.084 Uiso 1 calc GR .
H94C H 0.2398 0.5357 0.2640 0.084 Uiso 1 calc GR .
C95 C 0.23871(13) 0.37972(18) 0.31339(8) 0.0364(7) Uani 1 d . .
H95A H 0.2382 0.3327 0.3253 0.044 Uiso 1 calc R .
H95B H 0.2330 0.4205 0.3283 0.044 Uiso 1 calc R .
C96 C 0.19667(16) 0.3789(4) 0.28800(10) 0.0712(15) Uani 1 d . .
H96A H 0.2017 0.3380 0.2734 0.107 Uiso 1 calc GR .
H96B H 0.1963 0.4258 0.2765 0.107 Uiso 1 calc GR .
H96C H 0.1651 0.3723 0.2979 0.107 Uiso 1 calc GR .

loop_
_atom_site_aniso_label
_atom_site_aniso_U_11
_atom_site_aniso_U_22
_atom_site_aniso_U_33
_atom_site_aniso_U_23
_atom_site_aniso_U_13
_atom_site_aniso_U_12
Cr1 0.0310(3) 0.0240(2) 0.0273(2) 0.00462(18) -0.00069(19) -0.00063(18)
Cr2 0.0354(3) 0.0219(2) 0.0277(2) 0.00421(18) -0.0064(2) -0.00299(19)
Cr3 0.0338(3) 0.0212(2) 0.0359(3) 0.00148(19) -0.0060(2) -0.00191(19)
P1 0.0312(4) 0.0376(4) 0.0393(5) 0.0109(4) 0.0006(3) -0.0003(3)
P2 0.0305(4) 0.0228(3) 0.0376(4) -0.0005(3) -0.0040(3) 0.0000(3)
P3 0.0383(5) 0.0238(4) 0.0394(4) 0.0036(3) -0.0074(4) -0.0014(3)
N1 0.0410(16) 0.0322(13) 0.0342(15) 0.0055(11) -0.0025(12) -0.0052(12)
N2 0.057(2) 0.0558(19) 0.0403(17) -0.0032(15) -0.0084(15) -0.0100(16)
N3 0.0334(14) 0.0250(12) 0.0220(11) 0.0009(9) 0.0001(10) -0.0047(10)
N4 0.0332(14) 0.0239(12) 0.0268(12) 0.0021(9) 0.0001(10) -0.0024(10)
N5 0.0353(14) 0.0246(12) 0.0295(13) 0.0038(10) -0.0059(11) -0.0008(10)
N6 0.0361(15) 0.0253(12) 0.0344(14) 0.0032(10) -0.0025(11) -0.0010(11)
C1 0.043(2) 0.049(2) 0.047(2) 0.0050(16) 0.0166(16) 0.0048(16)
C2 0.066(3) 0.063(3) 0.056(3) 0.003(2) 0.028(2) -0.001(2)
C3 0.119(5) 0.082(4) 0.061(3) 0.003(3) 0.046(3) -0.002(3)
C4 0.141(6) 0.093(4) 0.071(3) -0.025(3) 0.058(4) -0.012(4)
C5 0.096(4) 0.059(3) 0.080(3) -0.014(2) 0.048(3) 0.001(3)
C6 0.054(2) 0.049(2) 0.058(2) -0.0018(18) 0.0236(19) 0.0081(18)
C7 0.047(2) 0.0364(18) 0.060(2) 0.0035(16) 0.0128(18) 0.0098(16)
C8 0.0341(17) 0.0237(14) 0.0408(17) 0.0038(12) 0.0026(13) 0.0032(12)
C9 0.0377(18) 0.0249(14) 0.0375(17) 0.0083(12) -0.0049(13) 0.0004(12)
C10 0.0395(18) 0.0254(14) 0.0362(16) 0.0051(12) 0.0035(14) -0.0016(13)
C11 0.0318(17) 0.0220(13) 0.0459(18) 0.0025(12) 0.0017(14) -0.0023(12)
C12 0.0404(18) 0.0246(14) 0.0341(16) 0.0004(12) -0.0052(13) -0.0008(13)
C13 0.033(2) 0.061(2) 0.084(3) 0.039(2) -0.0081(19) -0.0064(18)
C14 0.072(3) 0.071(3) 0.143(4) 0.019(3) -0.007(3) 0.004(3)
C15 0.081(3) 0.083(3) 0.173(5) 0.022(3) -0.016(3) 0.020(3)
C16 0.110(4) 0.086(3) 0.143(4) 0.052(3) -0.032(3) -0.018(3)
C17 0.080(3) 0.106(4) 0.105(4) 0.040(3) -0.025(3) -0.031(3)
C18 0.059(3) 0.108(3) 0.069(3) 0.045(2) -0.021(2) -0.034(2)
C19 0.0374(19) 0.0454(19) 0.0371(17) 0.0106(15) -0.0022(14) -0.0090(15)
C20 0.036(2) 0.061(3) 0.082(3) 0.027(2) 0.003(2) -0.0048(18)
C21 0.041(2) 0.075(3) 0.079(3) 0.026(2) 0.003(2) -0.019(2)
C22 0.059(3) 0.052(2) 0.051(2) 0.0109(18) -0.0015(19) -0.022(2)
C23 0.053(2) 0.0414(19) 0.048(2) 0.0036(16) 0.0028(17) -0.0095(17)
C24 0.043(2) 0.0430(19) 0.0396(18) 0.0042(15) 0.0021(15) -0.0098(15)
C25 0.059(2) 0.0395(18) 0.0369(18) -0.0014(14) -0.0070(16) -0.0013(17)
C26 0.100(4) 0.057(3) 0.051(2) -0.012(2) -0.015(2) -0.014(3)
C27 0.0324(18) 0.0333(17) 0.066(2) 0.0024(16) 0.0011(16) 0.0029(14)
C28 0.033(2) 0.056(3) 0.127(4) 0.000(3) -0.007(2) -0.0038(19)
C29 0.063(3) 0.0336(17) 0.045(2) 0.0061(15) 0.0161(18) -0.0008(16)
C30 0.108(4) 0.043(2) 0.071(3) 0.005(2) 0.053(3) -0.007(2)
C31 0.048(2) 0.0348(17) 0.047(2) 0.0122(15) -0.0126(16) -0.0016(15)
C32 0.068(3) 0.0308(18) 0.071(3) 0.0109(18) -0.024(2) 0.0056(18)
C33 0.0283(16) 0.0310(15) 0.0487(19) -0.0066(14) -0.0034(14) -0.0003(13)
C34 0.0362(18) 0.0362(17) 0.0478(19) -0.0090(15) 0.0053(15) -0.0048(14)
C35 0.040(2) 0.045(2) 0.064(2) -0.0132(18) 0.0121(18) -0.0135(16)
C36 0.034(2) 0.058(2) 0.076(3) -0.022(2) 0.0013(19) -0.0095(18)
C37 0.035(2) 0.057(2) 0.063(2) -0.0139(19) -0.0121(17) 0.0047(17)
C38 0.0356(19) 0.0364(17) 0.059(2) -0.0060(16) -0.0094(16) 0.0050(14)
C39 0.050(2) 0.0376(18) 0.054(2) 0.0033(16) -0.0202(17) 0.0080(16)
C40 0.048(2) 0.0317(16) 0.0366(17) 0.0070(13) -0.0134(15) -0.0027(14)
C41 0.046(2) 0.0338(16) 0.0268(15) 0.0050(12) -0.0101(13) -0.0053(14)
C42 0.054(2) 0.0458(19) 0.0234(15) 0.0052(13) -0.0068(14) -0.0101(16)
C43 0.058(2) 0.047(2) 0.0328(17) 0.0147(15) -0.0148(16) -0.0163(18)
C44 0.064(3) 0.0323(17) 0.0420(19) 0.0138(14) -0.0242(17) -0.0078(17)
C45 0.0364(17) 0.0222(13) 0.0329(15) -0.0012(11) 0.0005(13) -0.0035(12)
C46 0.0392(18) 0.0301(15) 0.0341(16) -0.0029(12) 0.0034(13) 0.0010(13)
C47 0.051(2) 0.0313(16) 0.0360(17) 0.0010(13) 0.0004(15) 0.0034(15)
C48 0.060(2) 0.0281(15) 0.0353(17) -0.0016(13) 0.0055(16) -0.0054(15)
C49 0.058(2) 0.0336(17) 0.0433(19) -0.0075(15) 0.0148(17) -0.0066(16)
C50 0.0379(19) 0.0314(16) 0.0469(19) -0.0052(14) 0.0066(15) -0.0002(14)
C51 0.0389(18) 0.0264(14) 0.0415(17) -0.0011(13) -0.0042(14) 0.0043(13)
C52 0.042(2) 0.0370(18) 0.069(3) -0.0073(17) -0.0053(18) 0.0051(16)
C53 0.046(2) 0.048(2) 0.087(3) -0.011(2) -0.002(2) 0.0170(19)
C54 0.066(3) 0.0343(19) 0.082(3) -0.0112(19) 0.002(2) 0.0139(19)
C55 0.058(3) 0.0282(17) 0.067(3) -0.0076(16) -0.005(2) 0.0025(16)
C56 0.0398(19) 0.0278(15) 0.051(2) -0.0003(14) -0.0018(15) 0.0048(14)
C57 0.050(2) 0.0318(16) 0.0345(17) 0.0020(13) -0.0054(15) -0.0071(15)
C58 0.073(3) 0.052(2) 0.045(2) -0.0004(17) -0.017(2) -0.018(2)
C59 0.088(3) 0.0288(18) 0.079(3) 0.0154(19) -0.032(3) -0.007(2)
C60 0.158(6) 0.055(3) 0.123(5) 0.037(3) -0.052(4) 0.015(3)
C61 0.075(3) 0.064(3) 0.046(2) 0.0247(19) -0.010(2) -0.030(2)
C62 0.124(5) 0.128(5) 0.073(3) 0.047(3) -0.001(3) -0.054(4)
C63 0.057(2) 0.059(2) 0.0311(17) -0.0049(16) 0.0047(16) -0.0068(19)
C64 0.095(4) 0.134(5) 0.038(2) -0.017(3) 0.006(2) 0.000(4)
C65 0.0305(17) 0.0252(14) 0.0500(19) 0.0022(13) -0.0019(14) 0.0002(12)
C66 0.044(2) 0.0326(16) 0.054(2) 0.0068(15) 0.0016(16) -0.0003(15)
C67 0.042(2) 0.0348(18) 0.068(3) 0.0098(17) 0.0095(18) -0.0031(15)
C68 0.0331(19) 0.0329(17) 0.077(3) 0.0016(17) 0.0017(18) -0.0046(14)
C69 0.0329(18) 0.0289(15) 0.059(2) -0.0008(15) -0.0049(15) 0.0006(13)
C70 0.0318(17) 0.0216(14) 0.0491(19) 0.0000(13) -0.0021(14) 0.0008(12)
C71 0.0384(18) 0.0276(15) 0.0420(18) -0.0044(13) -0.0031(14) -0.0022(13)
C72 0.0300(16) 0.0278(14) 0.0331(15) 0.0005(12) -0.0025(12) -0.0012(12)
C73 0.0339(17) 0.0257(14) 0.0340(16) 0.0012(12) -0.0042(13) 0.0019(12)
C74 0.0376(18) 0.0264(14) 0.0347(16) 0.0014(12) -0.0050(13) 0.0007(13)
C75 0.0346(17) 0.0301(15) 0.0360(16) 0.0024(13) -0.0049(13) -0.0033(13)
C76 0.0303(16) 0.0294(15) 0.0383(17) -0.0006(13) -0.0016(13) -0.0006(12)
C77 0.052(2) 0.0328(16) 0.0422(19) 0.0026(14) -0.0042(16) -0.0050(15)
C78 0.062(3) 0.050(2) 0.051(2) -0.0014(18) 0.0038(19) -0.0045(19)
C79 0.083(4) 0.076(3) 0.058(3) -0.013(2) 0.015(3) -0.011(3)
C80 0.118(5) 0.107(5) 0.042(3) -0.010(3) 0.009(3) -0.025(4)
C81 0.122(5) 0.106(4) 0.044(3) 0.011(3) -0.017(3) 0.017(4)
C82 0.079(3) 0.067(3) 0.047(2) 0.005(2) -0.007(2) 0.010(2)
C83 0.0409(19) 0.0280(15) 0.0407(18) 0.0021(13) -0.0084(14) 0.0000(13)
C84 0.043(2) 0.0313(16) 0.057(2) -0.0001(15) -0.0072(17) -0.0016(15)
C85 0.056(3) 0.0343(18) 0.068(3) 0.0030(17) 0.000(2) 0.0056(17)
C86 0.048(2) 0.049(2) 0.073(3) 0.012(2) 0.000(2) 0.0131(18)
C87 0.044(2) 0.053(2) 0.083(3) 0.010(2) -0.007(2) -0.0004(19)
C88 0.047(2) 0.0322(17) 0.065(2) 0.0024(16) -0.0039(18) -0.0019(15)
C89 0.043(2) 0.0330(17) 0.053(2) 0.0045(15) -0.0035(16) -0.0082(15)
C90 0.060(3) 0.060(3) 0.068(3) 0.028(2) -0.003(2) -0.017(2)
C91 0.0346(18) 0.0340(16) 0.0480(19) -0.0008(14) 0.0033(15) -0.0001(14)
C92 0.046(2) 0.049(2) 0.047(2) -0.0047(17) 0.0072(16) -0.0001(17)
C93 0.045(2) 0.0285(15) 0.0417(18) 0.0003(13) -0.0050(15) 0.0027(14)
C94 0.065(3) 0.0366(19) 0.063(3) 0.0037(17) -0.017(2) 0.0112(18)
C95 0.0349(18) 0.0312(16) 0.0433(18) 0.0033(13) 0.0036(14) 0.0021(13)
C96 0.035(2) 0.130(5) 0.048(2) -0.007(3) 0.0025(18) -0.020(3)

loop_
_atom_type_symbol
_atom_type_description
_atom_type_scat_dispersion_real
_atom_type_scat_dispersion_imag
_atom_type_scat_source
C C 0.0033 0.0016 'International Tables Vol C Tables 4.2.6.8 and 6.1.1.4'
H H 0.0000 0.0000 'International Tables Vol C Tables 4.2.6.8 and 6.1.1.4'
Cr Cr 0.3209 0.6236 'International Tables Vol C Tables 4.2.6.8 and 6.1.1.4'
N N 0.0061 0.0033 'International Tables Vol C Tables 4.2.6.8 and 6.1.1.4'
P P 0.1023 0.0942 'International Tables Vol C Tables 4.2.6.8 and 6.1.1.4'

loop_
_geom_angle_atom_site_label_1
_geom_angle_atom_site_label_2
_geom_angle_atom_site_label_3
_geom_angle
N1 Cr1 P1 94.41(9)
N1 Cr1 C8 128.88(12)
N1 Cr1 C9 93.97(12)
N1 Cr1 C10 89.82(12)
N1 Cr1 C11 120.04(13)
N1 Cr1 C12 153.02(12)
N3 Cr1 P1 98.62(8)
N3 Cr1 N1 93.54(11)
N3 Cr1 C8 137.19(11)
N3 Cr1 C9 155.51(12)
N3 Cr1 C10 118.85(12)
N3 Cr1 C11 92.93(11)
N3 Cr1 C12 101.55(11)
C8 Cr1 P1 85.16(9)
C8 Cr1 C11 63.18(12)
C8 Cr1 C12 37.89(12)
C9 Cr1 P1 103.99(10)
C9 Cr1 C8 38.19(12)
C9 Cr1 C10 37.98(12)
C9 Cr1 C11 63.24(12)
C9 Cr1 C12 63.64(11)
C10 Cr1 P1 141.96(9)
C10 Cr1 C8 63.48(12)
C10 Cr1 C11 37.57(12)
C10 Cr1 C12 63.33(12)
C11 Cr1 P1 142.89(9)
C11 Cr1 C12 37.80(12)
C12 Cr1 P1 105.12(10)
N4 Cr2 P2 96.24(8)
N4 Cr2 C40 132.02(12)
N4 Cr2 C41 96.70(11)
N4 Cr2 C42 89.85(12)
N4 Cr2 C43 118.17(14)
N4 Cr2 C44 153.00(14)
N5 Cr2 P2 96.27(9)
N5 Cr2 N4 98.07(11)
N5 Cr2 C40 129.66(12)
N5 Cr2 C41 154.56(12)
N5 Cr2 C42 121.74(13)
N5 Cr2 C43 91.97(12)
N5 Cr2 C44 95.39(12)
C40 Cr2 P2 84.47(10)
C40 Cr2 C41 37.85(13)
C40 Cr2 C42 63.22(14)
C40 Cr2 C43 63.08(14)
C41 Cr2 P2 102.59(10)
C42 Cr2 P2 140.28(10)
C42 Cr2 C41 37.70(13)
C43 Cr2 P2 143.08(12)
C43 Cr2 C41 62.74(13)
C43 Cr2 C42 37.37(13)
C44 Cr2 P2 105.45(13)
C44 Cr2 C40 38.01(13)
C44 Cr2 C41 63.32(12)
C44 Cr2 C42 63.19(15)
C44 Cr2 C43 37.79(16)
N6 Cr3 P3 108.00(8)
N6 Cr3 C72 161.00(12)
N6 Cr3 C73 140.33(11)
N6 Cr3 C74 107.45(11)
N6 Cr3 C75 99.78(11)
N6 Cr3 C76 124.42(12)
C72 Cr3 P3 87.96(8)
C72 Cr3 C73 37.77(11)
C72 Cr3 C74 61.85(11)
C72 Cr3 C75 61.97(11)
C72 Cr3 C76 37.34(11)
C73 Cr3 P3 103.78(8)
C73 Cr3 C74 36.48(11)
C73 Cr3 C75 61.71(12)
C74 Cr3 P3 140.09(9)
C75 Cr3 P3 146.71(9)
C75 Cr3 C74 36.91(12)
C76 Cr3 P3 110.47(8)
C76 Cr3 C73 62.10(12)
C76 Cr3 C74 61.26(12)
C76 Cr3 C75 36.51(11)
C1 P1 Cr1 110.81(13)
C1 P1 C13 103.4(2)
C1 P1 C19 103.27(17)
C13 P1 Cr1 115.87(14)
C13 P1 C19 97.99(17)
C19 P1 Cr1 123.04(13)
C33 P2 Cr2 109.88(12)
C33 P2 C45 103.56(15)
C45 P2 Cr2 122.67(11)
C51 P2 Cr2 117.11(12)
C51 P2 C33 103.08(15)
C51 P2 C45 98.07(14)
C65 P3 Cr3 114.51(11)
C77 P3 Cr3 115.61(11)
C77 P3 C65 101.56(17)
C83 P3 Cr3 115.16(12)
C83 P3 C65 103.49(15)
C83 P3 C77 104.85(17)
N2 N1 Cr1 174.0(3)
N4 N3 Cr1 174.0(2)
N3 N4 Cr2 172.9(2)
N6 N5 Cr2 171.8(2)
N5 N6 Cr3 167.7(2)
C2 C1 P1 122.1(3)
C6 C1 P1 118.9(3)
C6 C1 C2 118.8(4)
C3 C2 C1 121.3(5)
C2 C3 C4 120.2(5)
C3 C4 C5 119.5(5)
C4 C5 C6 121.3(5)
C1 C6 C7 122.2(4)
C5 C6 C1 118.7(4)
C5 C6 C7 119.1(4)
C8 C7 C6 116.0(3)
C7 C8 Cr1 127.0(2)
C9 C8 Cr1 70.53(17)
C9 C8 C7 124.8(3)
C12 C8 Cr1 71.75(17)
C12 C8 C7 126.9(3)
C12 C8 C9 108.1(3)
C8 C9 Cr1 71.28(17)
C8 C9 C31 126.5(3)
C10 C9 Cr1 71.17(17)
C10 C9 C8 107.7(3)
C10 C9 C31 125.8(3)
C31 C9 Cr1 124.6(2)
C9 C10 Cr1 70.85(18)
C9 C10 C29 126.0(3)
C11 C10 Cr1 71.68(18)
C11 C10 C9 108.3(3)
C11 C10 C29 125.6(3)
C29 C10 Cr1 126.0(2)
C10 C11 Cr1 70.75(18)
C10 C11 C12 108.7(3)
C10 C11 C27 125.9(3)
C12 C11 Cr1 71.56(18)
C12 C11 C27 125.3(3)
C27 C11 Cr1 123.6(2)
C8 C12 Cr1 70.35(18)
C8 C12 C25 126.7(3)
C11 C12 Cr1 70.64(17)
C11 C12 C8 107.2(3)
C11 C12 C25 126.0(3)
C25 C12 Cr1 128.2(2)
C14 C13 P1 125.4(4)
C18 C13 P1 117.4(4)
C18 C13 C14 117.1(5)
C13 C14 C15 119.4(6)
C16 C15 C14 116.8(6)
C17 C16 C15 126.5(6)
C16 C17 C18 114.6(6)
C13 C18 C17 125.5(6)
C20 C19 P1 121.2(3)
C24 C19 P1 120.4(3)
C24 C19 C20 118.3(3)
C21 C20 C19 120.5(4)
C22 C21 C20 120.4(4)
C21 C22 C23 119.9(4)
C22 C23 C24 119.8(4)
C19 C24 C23 121.2(4)
C12 C25 C26 112.3(3)
C11 C27 C28 113.9(3)
C30 C29 C10 113.6(3)
C32 C31 C9 113.3(3)
C34 C33 P2 122.0(3)
C34 C33 C38 119.0(3)
C38 C33 P2 118.7(3)
C35 C34 C33 121.0(4)
C36 C35 C34 120.4(4)
C35 C36 C37 119.6(4)
C36 C37 C38 121.2(4)
C33 C38 C39 121.4(3)
C37 C38 C33 118.6(4)
C37 C38 C39 119.9(4)
C38 C39 C40 114.7(3)
C39 C40 Cr2 126.5(2)
C41 C40 Cr2 71.89(18)
C41 C40 C39 127.2(3)
C44 C40 Cr2 70.18(18)
C44 C40 C39 124.9(3)
C44 C40 C41 107.7(3)
C40 C41 Cr2 70.27(18)
C40 C41 C57 127.5(3)
C42 C41 Cr2 70.63(18)
C42 C41 C40 107.5(3)
C42 C41 C57 124.7(3)
C57 C41 Cr2 129.0(2)
C41 C42 Cr2 71.67(19)
C41 C42 C63 125.5(3)
C43 C42 Cr2 71.2(2)
C43 C42 C41 108.2(3)
C43 C42 C63 126.3(4)
C63 C42 Cr2 121.8(2)
C42 C43 Cr2 71.44(19)
C42 C43 C44 108.4(3)
C42 C43 C61 125.0(4)
C44 C43 Cr2 70.1(2)
C44 C43 C61 126.3(4)
C61 C43 Cr2 128.8(2)
C40 C44 Cr2 71.81(18)
C40 C44 C59 125.9(4)
C43 C44 Cr2 72.09(19)
C43 C44 C40 108.1(3)
C43 C44 C59 126.0(4)
C59 C44 Cr2 121.9(3)
C46 C45 P2 121.0(2)
C46 C45 C50 118.2(3)
C50 C45 P2 120.8(3)
C47 C46 C45 120.6(3)
C46 C47 C48 120.4(3)
C49 C48 C47 119.3(3)
C50 C49 C48 120.2(3)
C49 C50 C45 121.2(3)
C52 C51 P2 124.3(3)
C56 C51 P2 116.6(3)
C56 C51 C52 118.8(3)
C53 C52 C51 120.0(4)
C54 C53 C52 120.5(4)
C53 C54 C55 120.0(4)
C56 C55 C54 120.2(4)
C55 C56 C51 120.5(4)
C41 C57 C58 112.1(3)
C44 C59 C60 112.0(4)
C43 C61 C62 110.8(4)
C42 C63 C64 115.2(4)
C66 C65 P3 119.8(3)
C66 C65 C70 118.6(3)
C70 C65 P3 121.6(2)
C67 C66 C65 121.2(4)
C68 C67 C66 120.2(4)
C67 C68 C69 119.6(3)
C68 C69 C70 121.4(4)
C65 C70 C71 123.7(3)
C69 C70 C65 118.9(3)
C69 C70 C71 117.2(3)
C72 C71 C70 119.7(3)
C71 C72 Cr3 125.9(2)
C73 C72 Cr3 73.11(17)
C73 C72 C71 127.9(3)
C76 C72 Cr3 73.10(18)
C76 C72 C71 123.5(3)
C76 C72 C73 108.1(3)
C72 C73 Cr3 69.12(17)
C72 C73 C95 127.2(3)
C74 C73 Cr3 72.69(18)
C74 C73 C72 107.2(3)
C74 C73 C95 125.6(3)
C95 C73 Cr3 124.1(2)
C73 C74 Cr3 70.83(17)
C73 C74 C75 108.4(3)
C73 C74 C93 126.4(3)
C75 C74 Cr3 70.92(18)
C75 C74 C93 125.1(3)
C93 C74 Cr3 127.1(2)
C74 C75 Cr3 72.17(18)
C74 C75 C89 125.9(3)
C76 C75 Cr3 71.19(18)
C76 C75 C74 108.0(3)
C76 C75 C89 125.9(3)
C89 C75 Cr3 125.8(2)
C72 C76 Cr3 69.56(18)
C72 C76 C91 126.3(3)
C75 C76 Cr3 72.29(19)
C75 C76 C72 108.2(3)
C75 C76 C91 125.5(3)
C91 C76 Cr3 122.9(2)
C78 C77 P3 117.2(3)
C82 C77 P3 123.8(3)
C82 C77 C78 119.0(4)
C79 C78 C77 121.3(4)
C78 C79 C80 119.0(5)
C81 C80 C79 120.7(5)
C80 C81 C82 120.6(5)
C77 C82 C81 119.4(5)
C84 C83 P3 123.4(3)
C84 C83 C88 117.9(3)
C88 C83 P3 118.7(3)
C83 C84 C85 121.1(4)
C86 C85 C84 119.9(4)
C87 C86 C85 120.1(4)
C86 C87 C88 120.3(4)
C87 C88 C83 120.7(3)
C75 C89 C90 113.0(3)
C92 C91 C76 113.9(3)
C74 C93 C94 112.4(3)
C96 C95 C73 113.2(3)

loop_
_geom_bond_atom_site_label_1
_geom_bond_atom_site_label_2
_geom_bond_distance
Cr1 P1 2.3055(10)
Cr1 N1 1.855(3)
Cr1 N3 1.815(2)
Cr1 C8 2.194(3)
Cr1 C9 2.185(3)
Cr1 C10 2.189(3)
Cr1 C11 2.201(3)
Cr1 C12 2.213(3)
Cr2 P2 2.3468(10)
Cr2 N4 1.877(2)
Cr2 N5 1.799(3)
Cr2 C40 2.204(3)
Cr2 C41 2.226(3)
Cr2 C42 2.212(3)
Cr2 C43 2.209(3)
Cr2 C44 2.183(3)
Cr3 P3 2.3913(9)
Cr3 N6 1.873(3)
Cr3 C72 2.200(3)
Cr3 C73 2.253(3)
Cr3 C74 2.277(3)
Cr3 C75 2.261(3)
Cr3 C76 2.246(3)
P1 C1 1.834(4)
P1 C13 1.842(4)
P1 C19 1.846(4)
P2 C33 1.838(3)
P2 C45 1.841(3)
P2 C51 1.837(3)
P3 C65 1.842(3)
P3 C77 1.827(4)
P3 C83 1.825(4)
N1 N2 1.127(4)
N3 N4 1.162(3)
N5 N6 1.176(4)
C1 C2 1.402(6)
C1 C6 1.397(6)
C2 C3 1.361(7)
C3 C4 1.375(8)
C4 C5 1.385(8)
C5 C6 1.389(6)
C6 C7 1.510(6)
C7 C8 1.501(5)
C8 C9 1.433(5)
C8 C12 1.431(5)
C9 C10 1.423(5)
C9 C31 1.512(4)
C10 C11 1.414(5)
C10 C29 1.508(5)
C11 C12 1.430(5)
C11 C27 1.514(5)
C12 C25 1.504(5)
C13 C14 1.377(4)
C13 C18 1.366(7)
C14 C15 1.407(5)
C15 C16 1.395(9)
C16 C17 1.279(9)
C17 C18 1.385(7)
C19 C20 1.398(5)
C19 C24 1.374(5)
C20 C21 1.390(6)
C21 C22 1.365(7)
C22 C23 1.383(6)
C23 C24 1.392(5)
C25 C26 1.542(5)
C27 C28 1.516(5)
C29 C30 1.504(5)
C31 C32 1.500(5)
C33 C34 1.388(5)
C33 C38 1.410(5)
C34 C35 1.380(5)
C35 C36 1.368(6)
C36 C37 1.385(6)
C37 C38 1.395(5)
C38 C39 1.496(6)
C39 C40 1.510(6)
C40 C41 1.437(5)
C40 C44 1.429(5)
C41 C42 1.434(5)
C41 C57 1.501(4)
C42 C43 1.416(5)
C42 C63 1.507(6)
C43 C44 1.422(6)
C43 C61 1.512(5)
C44 C59 1.515(5)
C45 C46 1.389(5)
C45 C50 1.397(5)
C46 C47 1.386(5)
C47 C48 1.389(5)
C48 C49 1.380(6)
C49 C50 1.380(5)
C51 C52 1.393(5)
C51 C56 1.392(5)
C52 C53 1.388(5)
C53 C54 1.366(6)
C54 C55 1.383(6)
C55 C56 1.377(5)
C57 C58 1.533(5)
C59 C60 1.531(6)
C61 C62 1.532(6)
C63 C64 1.529(6)
C65 C66 1.400(5)
C65 C70 1.401(5)
C66 C67 1.385(5)
C67 C68 1.362(6)
C68 C69 1.390(5)
C69 C70 1.393(5)
C70 C71 1.528(5)
C71 C72 1.506(4)
C72 C73 1.442(4)
C72 C76 1.424(4)
C73 C74 1.418(4)
C73 C95 1.503(5)
C74 C75 1.436(5)
C74 C93 1.506(4)
C75 C76 1.412(4)
C75 C89 1.501(5)
C76 C91 1.520(5)
C77 C78 1.384(6)
C77 C82 1.382(6)
C78 C79 1.367(6)
C79 C80 1.378(8)
C80 C81 1.357(9)
C81 C82 1.387(7)
C83 C84 1.386(5)
C83 C88 1.391(5)
C84 C85 1.390(5)
C85 C86 1.371(6)
C86 C87 1.368(6)
C87 C88 1.388(6)
C89 C90 1.514(6)
C91 C92 1.511(5)
C93 C94 1.524(5)
C95 C96 1.499(5)

loop_
_platon_squeeze_void_nr
_platon_squeeze_void_average_x
_platon_squeeze_void_average_y
_platon_squeeze_void_average_z
_platon_squeeze_void_volume
_platon_squeeze_void_count_electrons
_platon_squeeze_void_content
1 0.000 0.500 0.000 2006 160 ' '
2 0.001 1.000 0.500 2006 160 ' '
